data_4315936
loop_
_publ_author_name
'Saovalak Sripothongnak'
'Christopher J. Ziegler'

_publ_section_title
;
 Lithium Complexes of N-Confused Porphyrin
;
_journal_name_full 'Inorganic Chemistry'
_journal_page_first 5789
_journal_page_last 5791
_journal_paper_doi 10.1021/ic1005659
_journal_volume 49
_journal_year 2010
_chemical_formula_sum 'C49 H39 Li N4 O'
_chemical_formula_weight 706.78
_chemical_name_systematic
; 
 ? 
;
_space_group_IT_number 2
_symmetry_cell_setting triclinic
_symmetry_space_group_name_Hall '-P 1'
_symmetry_space_group_name_H-M 'P -1'
_atom_sites_solution_hydrogens geom
_atom_sites_solution_primary direct
_atom_sites_solution_secondary difmap
_audit_creation_method SHELXL-97
_cell_angle_alpha 87.189(4)
_cell_angle_beta 71.921(3)
_cell_angle_gamma 73.611(3)
_cell_formula_units_Z 2
_cell_length_a 10.205(2)
_cell_length_b 13.255(3)
_cell_length_c 14.877(3)
_cell_measurement_reflns_used 3192
_cell_measurement_temperature 100(2)
_cell_measurement_theta_max 28.23
_cell_measurement_theta_min 2.20
_cell_volume 1833.7(7)
_computing_cell_refinement 'Bruker SMART'
_computing_data_collection 'Bruker SMART'
_computing_data_reduction 'Bruker SAINT'
_computing_molecular_graphics 'Bruker SHELXTL'
_computing_publication_material 'Bruker SHELXTL'
_computing_structure_refinement 'SHELXL-97 (Sheldrick, 1997)'
_computing_structure_solution 'SHELXS-97 (Sheldrick, 1990)'
_diffrn_ambient_temperature 100(2)
_diffrn_measured_fraction_theta_full 0.981
_diffrn_measured_fraction_theta_max 0.981
_diffrn_measurement_device_type 'CCD area detector'
_diffrn_measurement_method 'phi and omega scans'
_diffrn_radiation_monochromator graphite
_diffrn_radiation_source 'fine-focus sealed tube'
_diffrn_radiation_type MoK\a
_diffrn_radiation_wavelength 0.71073
_diffrn_reflns_av_R_equivalents 0.0424
_diffrn_reflns_av_sigmaI/netI 0.0763
_diffrn_reflns_limit_h_max 12
_diffrn_reflns_limit_h_min -12
_diffrn_reflns_limit_k_max 16
_diffrn_reflns_limit_k_min -16
_diffrn_reflns_limit_l_max 18
_diffrn_reflns_limit_l_min -18
_diffrn_reflns_number 13794
_diffrn_reflns_theta_full 26.00
_diffrn_reflns_theta_max 26.00
_diffrn_reflns_theta_min 1.44
_exptl_absorpt_coefficient_mu 0.076
_exptl_absorpt_correction_T_max 0.9924
_exptl_absorpt_correction_T_min 0.9847
_exptl_absorpt_correction_type multi-scan
_exptl_absorpt_process_details 'SADABS; Sheldrick, 2000 [Sheldrick, G. M. (2000)]'
_exptl_crystal_colour purple
_exptl_crystal_density_diffrn 1.280
_exptl_crystal_density_meas ?
_exptl_crystal_density_method 'not measured'
_exptl_crystal_description block
_exptl_crystal_F_000 744
_exptl_crystal_size_max 0.20
_exptl_crystal_size_mid 0.15
_exptl_crystal_size_min 0.10
_refine_diff_density_max 0.404
_refine_diff_density_min -0.247
_refine_diff_density_rms 0.081
_refine_ls_extinction_method none
_refine_ls_goodness_of_fit_ref 1.058
_refine_ls_hydrogen_treatment constr
_refine_ls_matrix_type full
_refine_ls_number_parameters 508
_refine_ls_number_reflns 7091
_refine_ls_number_restraints 0
_refine_ls_restrained_S_all 1.058
_refine_ls_R_factor_all 0.1420
_refine_ls_R_factor_gt 0.0919
_refine_ls_shift/su_max 0.001
_refine_ls_shift/su_mean 0.000
_refine_ls_structure_factor_coef Fsqd
_refine_ls_weighting_details 'calc w=1/[\s^2^(Fo^2^)+(0.1159P)^2^+0.5252P] where P=(Fo^2^+2Fc^2^)/3'
_refine_ls_weighting_scheme calc
_refine_ls_wR_factor_gt 0.2201
_refine_ls_wR_factor_ref 0.2393
_reflns_number_gt 4218
_reflns_number_total 7091
_reflns_threshold_expression >2sigma(I)
_cod_data_source_file ic1005659_si_001_3.cif
_cod_data_source_block 2LiTHF
_cod_depositor_comments
;
The following automatic conversions were performed:

'_symmetry_cell_setting' value 'Triclinic' changed to 'triclinic'
according to the built-in table from CIF Core dictionary named
'cif_core.dic' version 2.4.1 from 2010-06-29.

Automatic conversion script
Id: cif_fix_values 1646 2011-03-28 12:23:43Z adriana 

The following automatic conversions were performed:

'_exptl_crystal_density_meas' value 'not measured' was changed to '?'
- the value is perceived as not measured.

Automatic conversion script
Id: cif_fix_values 3008 2015-01-20 13:52:24Z robertas 
;
_cod_original_cell_volume 1833.6(6)
_cod_database_code 4315936

loop_
_symmetry_equiv_pos_as_xyz
'x, y, z'
'-x, -y, -z'

loop_
_atom_site_label
_atom_site_type_symbol
_atom_site_fract_x
_atom_site_fract_y
_atom_site_fract_z
_atom_site_U_iso_or_equiv
_atom_site_adp_type
_atom_site_occupancy
_atom_site_symmetry_multiplicity
_atom_site_calc_flag
_atom_site_refinement_flags
_atom_site_disorder_assembly
_atom_site_disorder_group
C1 C -0.0146(3) 0.8245(2) 0.4870(2) 0.0380(7) Uani 1 1 d . . .
C2 C 0.0216(3) 0.7683(3) 0.5659(2) 0.0427(8) Uani 1 1 d . . .
H2 H -0.0184 0.7902 0.6294 0.051 Uiso 1 1 calc R . .
C3 C 0.1236(3) 0.6787(3) 0.5300(2) 0.0413(8) Uani 1 1 d . . .
H3 H 0.1658 0.6257 0.5640 0.050 Uiso 1 1 calc R . .
C4 C 0.1557(3) 0.6802(2) 0.4276(2) 0.0400(8) Uani 1 1 d . . .
C5 C 0.2667(3) 0.5998(2) 0.3643(2) 0.0411(8) Uani 1 1 d . . .
C6 C 0.3300(3) 0.6127(2) 0.2671(2) 0.0399(8) Uani 1 1 d . . .
C7 C 0.4460(3) 0.5321(3) 0.2027(2) 0.0449(8) Uani 1 1 d . . .
H7 H 0.4857 0.4634 0.2170 0.054 Uiso 1 1 calc R . .
C8 C 0.4837(3) 0.5764(3) 0.1195(2) 0.0457(8) Uani 1 1 d . . .
H8 H 0.5546 0.5439 0.0648 0.055 Uiso 1 1 calc R . .
C9 C 0.3935(3) 0.6847(2) 0.1302(2) 0.0397(8) Uani 1 1 d . . .
C10 C 0.4062(3) 0.7588(3) 0.0611(2) 0.0403(8) Uani 1 1 d . . .
C11 C 0.3115(3) 0.8629(3) 0.0689(2) 0.0400(7) Uani 1 1 d . . .
C12 C 0.3424(3) 0.9460(3) 0.0054(2) 0.0430(8) Uani 1 1 d . . .
H12 H 0.4253 0.9408 -0.0453 0.052 Uiso 1 1 calc R . .
C13 C 0.2294(3) 1.0316(3) 0.0331(2) 0.0427(8) Uani 1 1 d . . .
H13 H 0.2185 1.0966 0.0054 0.051 Uiso 1 1 calc R . .
C14 C 0.1278(3) 1.0028(2) 0.1146(2) 0.0379(7) Uani 1 1 d . . .
C15 C -0.0064(3) 1.0673(2) 0.1665(2) 0.0382(7) Uani 1 1 d . . .
C16 C -0.0807(3) 1.0384(2) 0.2582(2) 0.0396(7) Uani 1 1 d . . .
C18 C -0.0231(3) 0.9817(2) 0.3252(2) 0.0386(7) Uani 1 1 d . . .
H18 H 0.0744 0.9559 0.3180 0.046 Uiso 1 1 calc R . .
C19 C -0.1320(3) 0.9697(2) 0.4037(2) 0.0409(8) Uani 1 1 d . . .
C20 C -0.1240(3) 0.9172(2) 0.4903(2) 0.0387(7) Uani 1 1 d . . .
C21 C -0.2314(3) 0.9676(2) 0.5796(2) 0.0386(7) Uani 1 1 d . . .
C22 C -0.2827(3) 1.0776(3) 0.5887(2) 0.0434(8) Uani 1 1 d . . .
H22 H -0.2512 1.1174 0.5375 0.052 Uiso 1 1 calc R . .
C23 C -0.3796(3) 1.1286(3) 0.6723(2) 0.0488(9) Uani 1 1 d . . .
H23 H -0.4147 1.2016 0.6764 0.059 Uiso 1 1 calc R . .
C24 C -0.4235(4) 1.0705(3) 0.7492(3) 0.0544(9) Uani 1 1 d . . .
H24 H -0.4859 1.1044 0.8060 0.065 Uiso 1 1 calc R . .
C25 C -0.3754(4) 0.9626(3) 0.7421(2) 0.0552(10) Uani 1 1 d . . .
H25 H -0.4056 0.9238 0.7943 0.066 Uiso 1 1 calc R . .
C26 C -0.2823(3) 0.9112(3) 0.6579(2) 0.0457(8) Uani 1 1 d . . .
H26 H -0.2532 0.8381 0.6536 0.055 Uiso 1 1 calc R . .
C27 C 0.3164(3) 0.4958(3) 0.4050(2) 0.0417(8) Uani 1 1 d . . .
C28 C 0.2194(3) 0.4376(3) 0.4450(2) 0.0437(8) Uani 1 1 d . . .
H28 H 0.1241 0.4645 0.4464 0.052 Uiso 1 1 calc R . .
C29 C 0.2618(4) 0.3408(3) 0.4826(2) 0.0503(9) Uani 1 1 d . . .
H29 H 0.1954 0.3033 0.5088 0.060 Uiso 1 1 calc R . .
C30 C 0.4033(4) 0.2997(3) 0.4813(3) 0.0561(10) Uani 1 1 d . . .
H30 H 0.4322 0.2349 0.5068 0.067 Uiso 1 1 calc R . .
C31 C 0.5009(4) 0.3559(3) 0.4417(3) 0.0558(10) Uani 1 1 d . . .
H31 H 0.5964 0.3281 0.4396 0.067 Uiso 1 1 calc R . .
C32 C 0.4581(3) 0.4528(3) 0.4052(2) 0.0478(9) Uani 1 1 d . . .
H32 H 0.5248 0.4903 0.3802 0.057 Uiso 1 1 calc R . .
C33 C 0.5315(3) 0.7297(3) -0.0269(2) 0.0449(8) Uani 1 1 d . . .
C34 C 0.6724(4) 0.7013(3) -0.0227(3) 0.0591(10) Uani 1 1 d . . .
H34 H 0.6879 0.7013 0.0357 0.071 Uiso 1 1 calc R . .
C35 C 0.7898(4) 0.6729(3) -0.1047(3) 0.0714(13) Uani 1 1 d . . .
H35 H 0.8825 0.6546 -0.1004 0.086 Uiso 1 1 calc R . .
C36 C 0.7699(4) 0.6718(3) -0.1909(3) 0.0714(13) Uani 1 1 d . . .
H36 H 0.8484 0.6528 -0.2454 0.086 Uiso 1 1 calc R . .
C37 C 0.6296(4) 0.6996(3) -0.1967(3) 0.0622(11) Uani 1 1 d . . .
H37 H 0.6147 0.6984 -0.2552 0.075 Uiso 1 1 calc R . .
C38 C 0.5137(4) 0.7286(3) -0.1156(2) 0.0503(9) Uani 1 1 d . . .
H38 H 0.4213 0.7480 -0.1205 0.060 Uiso 1 1 calc R . .
C39 C -0.0703(3) 1.1704(3) 0.1317(2) 0.0403(8) Uani 1 1 d . . .
C40 C -0.0659(3) 1.1828(3) 0.0366(2) 0.0436(8) Uani 1 1 d . . .
H40 H -0.0255 1.1245 -0.0053 0.052 Uiso 1 1 calc R . .
C41 C -0.1202(3) 1.2797(3) 0.0047(3) 0.0502(9) Uani 1 1 d . . .
H41 H -0.1165 1.2865 -0.0585 0.060 Uiso 1 1 calc R . .
C42 C -0.1804(3) 1.3673(3) 0.0661(3) 0.0567(10) Uani 1 1 d . . .
H42 H -0.2137 1.4334 0.0440 0.068 Uiso 1 1 calc R . .
C43 C -0.1907(3) 1.3558(3) 0.1610(3) 0.0536(9) Uani 1 1 d . . .
H43 H -0.2349 1.4139 0.2031 0.064 Uiso 1 1 calc R . .
C44 C -0.1362(3) 1.2594(3) 0.1931(3) 0.0472(9) Uani 1 1 d . . .
H44 H -0.1431 1.2529 0.2568 0.057 Uiso 1 1 calc R . .
C46 C -0.1743(4) 0.7783(4) 0.2271(4) 0.0838(14) Uani 1 1 d . . .
H46A H -0.1745 0.8160 0.1696 0.101 Uiso 1 1 calc R . .
H46B H -0.2322 0.8264 0.2809 0.101 Uiso 1 1 calc R . .
C47 C -0.2310(6) 0.6902(5) 0.2289(6) 0.141(3) Uani 1 1 d . . .
H47A H -0.3158 0.6981 0.2835 0.169 Uiso 1 1 calc R . .
H47B H -0.2589 0.6882 0.1725 0.169 Uiso 1 1 calc R . .
C48 C -0.1279(5) 0.5960(4) 0.2331(5) 0.1116(19) Uani 1 1 d . . .
H48A H -0.0969 0.5536 0.1750 0.134 Uiso 1 1 calc R . .
H48B H -0.1669 0.5557 0.2856 0.134 Uiso 1 1 calc R . .
C49 C -0.0054(4) 0.6268(3) 0.2464(3) 0.0684(11) Uani 1 1 d . . .
H49A H -0.0002 0.6126 0.3100 0.082 Uiso 1 1 calc R . .
H49B H 0.0845 0.5875 0.2016 0.082 Uiso 1 1 calc R . .
Li1 Li 0.1088(6) 0.8071(5) 0.2562(4) 0.0525(15) Uani 1 1 d . . .
N1 N 0.0745(2) 0.7695(2) 0.40282(18) 0.0399(6) Uani 1 1 d . . .
N2 N 0.2979(2) 0.7015(2) 0.22007(18) 0.0386(6) Uani 1 1 d . . .
N3 N 0.1827(2) 0.8990(2) 0.13603(17) 0.0383(6) Uani 1 1 d . . .
O1 O -0.0307(3) 0.7372(2) 0.23080(19) 0.0618(7) Uani 1 1 d . . .
N4 N -0.2306(3) 1.0609(2) 0.2984(2) 0.0544(8) Uani 1 1 d . . .
C17 C -0.2611(3) 1.0189(3) 0.3838(2) 0.0399(8) Uani 1 1 d . . .
C45A C -0.3383(5) 1.1111(6) 0.2553(4) 0.0468(18) Uani 0.540(5) 1 d P . .
H45A H -0.4254 1.0930 0.2872 0.070 Uiso 0.540(5) 1 calc PR . .
H45B H -0.3058 1.0880 0.1899 0.070 Uiso 0.540(5) 1 calc PR . .
H45C H -0.3558 1.1860 0.2597 0.070 Uiso 0.540(5) 1 calc PR . .
C45B C -0.4019(7) 1.0017(6) 0.4306(5) 0.051(2) Uani 0.460(5) 1 d P . .
H45D H -0.4582 1.0165 0.3880 0.077 Uiso 0.460(5) 1 calc PR . .
H45E H -0.4503 1.0476 0.4861 0.077 Uiso 0.460(5) 1 calc PR . .
H45F H -0.3893 0.9299 0.4485 0.077 Uiso 0.460(5) 1 calc PR . .

loop_
_atom_site_aniso_label
_atom_site_aniso_U_11
_atom_site_aniso_U_22
_atom_site_aniso_U_33
_atom_site_aniso_U_23
_atom_site_aniso_U_13
_atom_site_aniso_U_12
C1 0.0249(13) 0.0498(18) 0.0395(16) -0.0027(13) -0.0074(12) -0.0130(13)
C2 0.0339(14) 0.0522(19) 0.0453(17) -0.0045(14) -0.0145(13) -0.0137(14)
C3 0.0343(14) 0.0463(18) 0.0473(18) -0.0002(14) -0.0178(13) -0.0114(13)
C4 0.0273(13) 0.0478(18) 0.0470(18) 0.0008(14) -0.0104(13) -0.0148(13)
C5 0.0294(14) 0.0453(18) 0.0505(18) -0.0082(14) -0.0117(13) -0.0125(13)
C6 0.0274(13) 0.0439(17) 0.0501(18) -0.0042(14) -0.0106(13) -0.0132(13)
C7 0.0304(15) 0.0416(18) 0.059(2) -0.0069(15) -0.0101(14) -0.0063(13)
C8 0.0336(15) 0.053(2) 0.0438(18) -0.0061(15) -0.0033(14) -0.0092(14)
C9 0.0229(13) 0.0481(18) 0.0454(17) -0.0072(14) -0.0069(13) -0.0084(13)
C10 0.0261(13) 0.0537(19) 0.0395(16) -0.0079(14) -0.0076(12) -0.0098(13)
C11 0.0328(14) 0.0504(18) 0.0398(16) -0.0096(14) -0.0129(13) -0.0125(13)
C12 0.0351(15) 0.0500(19) 0.0425(17) -0.0057(14) -0.0100(14) -0.0109(14)
C13 0.0378(15) 0.0461(18) 0.0443(17) -0.0043(14) -0.0134(14) -0.0103(14)
C14 0.0291(13) 0.0479(18) 0.0390(16) -0.0073(13) -0.0120(12) -0.0110(13)
C15 0.0302(14) 0.0472(18) 0.0412(16) -0.0047(13) -0.0154(13) -0.0112(13)
C16 0.0299(14) 0.0457(18) 0.0439(17) -0.0085(14) -0.0143(13) -0.0067(13)
C18 0.0266(13) 0.0448(18) 0.0410(17) -0.0055(13) -0.0104(13) -0.0036(13)
C19 0.0244(13) 0.0464(18) 0.0485(18) -0.0071(14) -0.0102(13) -0.0046(13)
C20 0.0251(13) 0.0542(19) 0.0373(16) -0.0002(14) -0.0066(12) -0.0150(13)
C21 0.0268(13) 0.0505(18) 0.0428(16) -0.0094(14) -0.0144(12) -0.0115(13)
C22 0.0255(13) 0.059(2) 0.0500(18) -0.0063(15) -0.0146(13) -0.0133(13)
C23 0.0347(15) 0.051(2) 0.063(2) -0.0136(16) -0.0225(15) -0.0061(14)
C24 0.0480(19) 0.063(2) 0.0460(19) -0.0152(17) -0.0124(16) -0.0059(17)
C25 0.0462(19) 0.070(2) 0.0416(19) -0.0027(17) -0.0060(16) -0.0116(18)
C26 0.0364(16) 0.058(2) 0.0418(18) -0.0045(15) -0.0100(14) -0.0134(15)
C27 0.0330(15) 0.0486(19) 0.0403(17) -0.0060(14) -0.0050(13) -0.0122(14)
C28 0.0325(15) 0.055(2) 0.0413(17) -0.0046(15) -0.0074(13) -0.0122(14)
C29 0.0507(18) 0.055(2) 0.0475(19) 0.0003(16) -0.0107(16) -0.0227(16)
C30 0.061(2) 0.050(2) 0.061(2) 0.0022(17) -0.0253(18) -0.0127(17)
C31 0.0377(17) 0.060(2) 0.070(2) 0.0017(18) -0.0225(17) -0.0075(16)
C32 0.0346(15) 0.052(2) 0.056(2) -0.0006(16) -0.0136(15) -0.0111(14)
C33 0.0380(16) 0.0407(18) 0.0494(19) -0.0058(15) -0.0040(15) -0.0099(14)
C34 0.0358(17) 0.065(2) 0.066(2) 0.0036(19) -0.0060(17) -0.0087(17)
C35 0.040(2) 0.070(3) 0.076(3) 0.011(2) 0.010(2) -0.0049(19)
C36 0.057(2) 0.055(2) 0.065(3) -0.001(2) 0.026(2) -0.0072(19)
C37 0.069(2) 0.053(2) 0.052(2) -0.0095(17) 0.0056(19) -0.0231(19)
C38 0.0451(18) 0.051(2) 0.048(2) -0.0081(15) 0.0009(16) -0.0180(15)
C39 0.0220(13) 0.0505(19) 0.0486(18) -0.0054(14) -0.0112(13) -0.0091(13)
C40 0.0296(14) 0.0521(19) 0.0488(18) -0.0058(15) -0.0132(13) -0.0084(14)
C41 0.0353(16) 0.061(2) 0.057(2) 0.0073(17) -0.0196(15) -0.0129(15)
C42 0.0371(17) 0.042(2) 0.092(3) 0.0075(19) -0.0262(18) -0.0067(15)
C43 0.0336(16) 0.051(2) 0.073(2) -0.0143(18) -0.0166(16) -0.0046(15)
C44 0.0327(15) 0.053(2) 0.0547(19) -0.0089(16) -0.0163(14) -0.0050(15)
C46 0.040(2) 0.096(3) 0.115(4) -0.020(3) -0.024(2) -0.015(2)
C47 0.098(3) 0.121(5) 0.248(7) 0.003(5) -0.105(4) -0.041(3)
C48 0.086(3) 0.097(4) 0.175(5) -0.011(4) -0.058(4) -0.039(3)
C49 0.067(2) 0.058(2) 0.093(3) -0.001(2) -0.036(2) -0.0240(19)
Li1 0.036(3) 0.058(3) 0.062(4) -0.007(3) -0.015(3) -0.010(3)
N1 0.0257(12) 0.0453(15) 0.0461(15) -0.0044(12) -0.0074(11) -0.0091(11)
N2 0.0298(12) 0.0434(15) 0.0442(14) -0.0035(11) -0.0120(11) -0.0115(11)
N3 0.0266(11) 0.0462(15) 0.0408(14) -0.0071(11) -0.0087(11) -0.0086(11)
O1 0.0487(13) 0.0673(16) 0.0767(17) -0.0061(13) -0.0274(12) -0.0172(12)
N4 0.0312(13) 0.074(2) 0.0571(17) -0.0076(15) -0.0156(13) -0.0093(13)
C17 0.0239(13) 0.0557(19) 0.0358(16) 0.0026(14) -0.0056(12) -0.0084(13)
C45A 0.019(2) 0.086(5) 0.039(3) -0.004(3) -0.015(2) -0.012(3)
C45B 0.034(4) 0.060(5) 0.055(4) -0.003(4) -0.018(3) 0.000(3)

loop_
_atom_type_symbol
_atom_type_description
_atom_type_scat_dispersion_real
_atom_type_scat_dispersion_imag
_atom_type_scat_source
C C 0.0033 0.0016 'International Tables Vol C Tables 4.2.6.8 and 6.1.1.4'
H H 0.0000 0.0000 'International Tables Vol C Tables 4.2.6.8 and 6.1.1.4'
Li Li -0.0003 0.0001 'International Tables Vol C Tables 4.2.6.8 and 6.1.1.4'
N N 0.0061 0.0033 'International Tables Vol C Tables 4.2.6.8 and 6.1.1.4'
O O 0.0106 0.0060 'International Tables Vol C Tables 4.2.6.8 and 6.1.1.4'

loop_
_geom_angle_atom_site_label_1
_geom_angle_atom_site_label_2
_geom_angle_atom_site_label_3
_geom_angle
_geom_angle_site_symmetry_1
_geom_angle_site_symmetry_3
_geom_angle_publ_flag
N1 C1 C20 122.9(3) . . ?
N1 C1 C2 109.3(3) . . ?
C20 C1 C2 127.7(3) . . ?
C3 C2 C1 107.0(3) . . ?
C2 C3 C4 106.9(3) . . ?
N1 C4 C5 126.4(3) . . ?
N1 C4 C3 110.4(3) . . ?
C5 C4 C3 123.0(3) . . ?
C6 C5 C4 124.3(3) . . ?
C6 C5 C27 118.7(3) . . ?
C4 C5 C27 117.1(3) . . ?
N2 C6 C5 125.8(3) . . ?
N2 C6 C7 109.6(3) . . ?
C5 C6 C7 124.6(3) . . ?
C8 C7 C6 106.7(3) . . ?
C7 C8 C9 107.5(3) . . ?
N2 C9 C10 126.2(3) . . ?
N2 C9 C8 108.8(3) . . ?
C10 C9 C8 125.1(3) . . ?
C9 C10 C11 125.2(3) . . ?
C9 C10 C33 117.8(3) . . ?
C11 C10 C33 116.9(3) . . ?
N3 C11 C10 125.6(3) . . ?
N3 C11 C12 110.3(3) . . ?
C10 C11 C12 124.1(3) . . ?
C13 C12 C11 107.5(3) . . ?
C12 C13 C14 106.4(3) . . ?
N3 C14 C15 123.4(3) . . ?
N3 C14 C13 110.1(2) . . ?
C15 C14 C13 126.4(3) . . ?
C14 C15 C16 120.3(3) . . ?
C14 C15 C39 121.2(3) . . ?
C16 C15 C39 118.4(2) . . ?
C18 C16 N4 105.5(3) . . ?
C18 C16 C15 128.5(3) . . ?
N4 C16 C15 125.9(3) . . ?
C19 C18 C16 110.0(3) . . ?
C19 C18 Li1 106.5(3) . . ?
C16 C18 Li1 107.1(2) . . ?
C18 C19 C17 105.9(3) . . ?
C18 C19 C20 129.7(3) . . ?
C17 C19 C20 124.4(3) . . ?
C1 C20 C19 119.7(3) . . ?
C1 C20 C21 123.0(3) . . ?
C19 C20 C21 117.3(3) . . ?
C26 C21 C22 117.3(3) . . ?
C26 C21 C20 123.3(3) . . ?
C22 C21 C20 119.4(3) . . ?
C23 C22 C21 121.4(3) . . ?
C24 C23 C22 119.6(3) . . ?
C25 C24 C23 120.1(3) . . ?
C24 C25 C26 120.5(3) . . ?
C25 C26 C21 121.0(3) . . ?
C28 C27 C32 117.4(3) . . ?
C28 C27 C5 119.9(3) . . ?
C32 C27 C5 122.8(3) . . ?
C29 C28 C27 121.4(3) . . ?
C28 C29 C30 120.0(3) . . ?
C31 C30 C29 119.4(3) . . ?
C32 C31 C30 120.5(3) . . ?
C31 C32 C27 121.3(3) . . ?
C38 C33 C34 117.4(3) . . ?
C38 C33 C10 121.8(3) . . ?
C34 C33 C10 120.8(3) . . ?
C35 C34 C33 121.0(4) . . ?
C36 C35 C34 120.6(4) . . ?
C35 C36 C37 119.3(3) . . ?
C38 C37 C36 120.0(4) . . ?
C37 C38 C33 121.7(4) . . ?
C44 C39 C40 117.6(3) . . ?
C44 C39 C15 120.6(3) . . ?
C40 C39 C15 121.7(3) . . ?
C41 C40 C39 121.0(3) . . ?
C40 C41 C42 120.2(3) . . ?
C41 C42 C43 119.5(3) . . ?
C44 C43 C42 120.4(3) . . ?
C43 C44 C39 121.2(3) . . ?
O1 C46 C47 107.2(4) . . ?
C48 C47 C46 110.3(5) . . ?
C47 C48 C49 106.1(4) . . ?
O1 C49 C48 106.9(4) . . ?
N2 Li1 O1 106.3(3) . . ?
N2 Li1 N1 90.8(3) . . ?
O1 Li1 N1 97.7(3) . . ?
N2 Li1 N3 90.4(2) . . ?
O1 Li1 N3 109.2(3) . . ?
N1 Li1 N3 151.6(3) . . ?
N2 Li1 C18 144.8(3) . . ?
O1 Li1 C18 108.7(2) . . ?
N1 Li1 C18 82.1(2) . . ?
N3 Li1 C18 80.8(2) . . ?
C4 N1 C1 106.2(3) . . ?
C4 N1 Li1 120.8(2) . . ?
C1 N1 Li1 132.8(3) . . ?
C6 N2 C9 107.3(2) . . ?
C6 N2 Li1 123.8(3) . . ?
C9 N2 Li1 124.8(3) . . ?
C11 N3 C14 105.6(2) . . ?
C11 N3 Li1 122.1(3) . . ?
C14 N3 Li1 131.9(2) . . ?
C46 O1 C49 108.3(3) . . ?
C46 O1 Li1 132.2(3) . . ?
C49 O1 Li1 116.6(3) . . ?
C17 N4 C16 109.3(3) . . ?
C17 N4 C45A 122.9(3) . . ?
C16 N4 C45A 127.5(3) . . ?
N4 C17 C19 109.2(3) . . ?
N4 C17 C45B 121.8(4) . . ?
C19 C17 C45B 126.6(4) . . ?

loop_
_geom_bond_atom_site_label_1
_geom_bond_atom_site_label_2
_geom_bond_distance
_geom_bond_site_symmetry_2
_geom_bond_publ_flag
C1 N1 1.391(4) . ?
C1 C20 1.399(4) . ?
C1 C2 1.448(4) . ?
C2 C3 1.342(4) . ?
C3 C4 1.456(4) . ?
C4 N1 1.348(4) . ?
C4 C5 1.435(4) . ?
C5 C6 1.413(4) . ?
C5 C27 1.496(5) . ?
C6 N2 1.351(4) . ?
C6 C7 1.464(4) . ?
C7 C8 1.336(5) . ?
C8 C9 1.456(4) . ?
C9 N2 1.373(4) . ?
C9 C10 1.388(4) . ?
C10 C11 1.430(4) . ?
C10 C33 1.494(4) . ?
C11 N3 1.353(4) . ?
C11 C12 1.454(4) . ?
C12 C13 1.341(4) . ?
C13 C14 1.445(4) . ?
C14 N3 1.393(4) . ?
C14 C15 1.396(4) . ?
C15 C16 1.434(4) . ?
C15 C39 1.482(4) . ?
C16 C18 1.394(4) . ?
C16 N4 1.407(4) . ?
C18 C19 1.378(4) . ?
C18 Li1 2.416(6) . ?
C19 C17 1.409(4) . ?
C19 C20 1.448(4) . ?
C20 C21 1.477(4) . ?
C21 C26 1.394(5) . ?
C21 C22 1.402(4) . ?
C22 C23 1.387(4) . ?
C23 C24 1.375(5) . ?
C24 C25 1.372(5) . ?
C25 C26 1.384(4) . ?
C27 C28 1.396(4) . ?
C27 C32 1.398(4) . ?
C28 C29 1.383(5) . ?
C29 C30 1.386(5) . ?
C30 C31 1.380(5) . ?
C31 C32 1.377(5) . ?
C33 C38 1.388(5) . ?
C33 C34 1.400(5) . ?
C34 C35 1.396(5) . ?
C35 C36 1.361(6) . ?
C36 C37 1.403(6) . ?
C37 C38 1.380(5) . ?
C39 C44 1.398(4) . ?
C39 C40 1.404(5) . ?
C40 C41 1.373(5) . ?
C41 C42 1.383(5) . ?
C42 C43 1.387(5) . ?
C43 C44 1.369(5) . ?
C46 O1 1.430(5) . ?
C46 C47 1.438(7) . ?
C47 C48 1.401(7) . ?
C48 C49 1.490(6) . ?
C49 O1 1.432(5) . ?
Li1 N2 1.969(6) . ?
Li1 O1 2.036(7) . ?
Li1 N1 2.155(7) . ?
Li1 N3 2.172(7) . ?
N4 C17 1.343(4) . ?
N4 C45A 1.430(6) . ?
C17 C45B 1.465(8) . ?
